data_4507652
loop_
_publ_author_name
'Cui, Jiehu'
'Yang, Qingxiang'
'Li, Yizhi'
'Guo, Zijian'
'Zheng, Hegen'

_publ_section_title
;
 Syntheses, Structures, Photochemical and Magnetic Properties of Novel
 Divalent Cd/Mn Coordination Polymers Based on a Semirigid Tripodal
 Carboxylate Ligand
;
_journal_issue 4
_journal_name_full 'Crystal Growth &amp; Design'
_journal_page_first 1694
_journal_paper_doi 10.1021/cg400015v
_journal_volume 13
_journal_year 2013
_chemical_formula_sum 'C67 H70 Cd3 N6 O23'
_chemical_formula_weight 1664.49
_chemical_name_systematic
; 
 ? 
;
_space_group_IT_number 33
_symmetry_cell_setting orthorhombic
_symmetry_space_group_name_Hall 'P 2c -2n'
_symmetry_space_group_name_H-M 'P n a 21'
_atom_sites_solution_hydrogens geom
_atom_sites_solution_primary direct
_atom_sites_solution_secondary difmap
_audit_creation_method SHELXL-97
_cell_angle_alpha 90.00
_cell_angle_beta 90.00
_cell_angle_gamma 90.00
_cell_formula_units_Z 4
_cell_length_a 36.680(15)
_cell_length_b 5.819(2)
_cell_length_c 33.079(14)
_cell_measurement_temperature 291(2)
_cell_volume 7060(5)
_computing_cell_refinement 'SMART (Bruker, 2000)'
_computing_data_collection 'SMART (Bruker, 2000)'
_computing_data_reduction 'SMART (Bruker, 2000)'
_computing_molecular_graphics SHELXTL
_computing_publication_material SHELXTL
_computing_structure_refinement 'SHELXL-97 (Sheldrick, 2008)'
_computing_structure_solution 'SHELXS-97 (Sheldrick, 2008)'
_diffrn_ambient_temperature 291(2)
_diffrn_measured_fraction_theta_full 0.999
_diffrn_measured_fraction_theta_max 0.999
_diffrn_measurement_device_type 'phi and omega scans'
_diffrn_radiation_monochromator graphite
_diffrn_radiation_source 'fine-focus sealed tube'
_diffrn_radiation_type MoK\a
_diffrn_radiation_wavelength 0.71073
_diffrn_reflns_av_R_equivalents 0.0438
_diffrn_reflns_av_sigmaI/netI 0.0429
_diffrn_reflns_limit_h_max 44
_diffrn_reflns_limit_h_min -34
_diffrn_reflns_limit_k_max 6
_diffrn_reflns_limit_k_min -7
_diffrn_reflns_limit_l_max 40
_diffrn_reflns_limit_l_min -38
_diffrn_reflns_number 39344
_diffrn_reflns_theta_full 26.00
_diffrn_reflns_theta_max 26.00
_diffrn_reflns_theta_min 1.11
_exptl_absorpt_coefficient_mu 0.976
_exptl_absorpt_correction_T_max 0.8140
_exptl_absorpt_correction_T_min 0.7718
_exptl_absorpt_correction_type multi-scan
_exptl_absorpt_process_details 'SADABS; Bruker, 2000'
_exptl_crystal_density_diffrn 1.566
_exptl_crystal_density_method 'not measured'
_exptl_crystal_F_000 3368
_exptl_crystal_size_max 0.28
_exptl_crystal_size_mid 0.24
_exptl_crystal_size_min 0.22
_refine_diff_density_max 0.453
_refine_diff_density_min -0.986
_refine_diff_density_rms 0.093
_refine_ls_abs_structure_details 'Flack H D (1983), Acta Cryst. A39, 876-881'
_refine_ls_abs_structure_Flack 0.04(2)
_refine_ls_extinction_method none
_refine_ls_goodness_of_fit_ref 1.017
_refine_ls_hydrogen_treatment constr
_refine_ls_matrix_type full
_refine_ls_number_parameters 899
_refine_ls_number_reflns 13566
_refine_ls_number_restraints 1
_refine_ls_restrained_S_all 1.016
_refine_ls_R_factor_all 0.0490
_refine_ls_R_factor_gt 0.0429
_refine_ls_shift/su_max 0.000
_refine_ls_shift/su_mean 0.000
_refine_ls_structure_factor_coef Fsqd
_refine_ls_weighting_details 'calc w=1/[\s^2^(Fo^2^)+(0.0700P)^2^+1.9900P] where P=(Fo^2^+2Fc^2^)/3'
_refine_ls_weighting_scheme calc
_refine_ls_wR_factor_gt 0.1040
_refine_ls_wR_factor_ref 0.1066
_reflns_number_gt 11981
_reflns_number_total 13566
_reflns_threshold_expression >2sigma(I)
_cod_data_source_file cg400015v_si_002.cif
_cod_data_source_block 3
_cod_database_code 4507652

loop_
_symmetry_equiv_pos_as_xyz
'x, y, z'
'-x, -y, z+1/2'
'x+1/2, -y+1/2, z'
'-x+1/2, y+1/2, z+1/2'

loop_
_atom_site_label
_atom_site_type_symbol
_atom_site_fract_x
_atom_site_fract_y
_atom_site_fract_z
_atom_site_U_iso_or_equiv
_atom_site_adp_type
_atom_site_occupancy
_atom_site_symmetry_multiplicity
_atom_site_calc_flag
_atom_site_refinement_flags
C1 C 0.47856(18) 0.9074(10) -0.05042(18) 0.0318(13) Uani 1 1 d .
C2 C 0.48124(15) 0.8414(10) -0.09272(17) 0.0274(11) Uani 1 1 d .
C3 C 0.49941(14) 0.9843(9) -0.11707(16) 0.0230(11) Uani 1 1 d .
H3 H 0.5091 1.1202 -0.1069 0.028 Uiso 1 1 calc R
C4 C 0.50395(18) 0.9278(11) -0.15907(17) 0.0313(13) Uani 1 1 d .
C5 C 0.48717(14) 0.7250(10) -0.17389(18) 0.0263(12) Uani 1 1 d .
H5 H 0.4882 0.6865 -0.2011 0.032 Uiso 1 1 calc R
C6 C 0.46948(17) 0.5882(10) -0.14662(19) 0.0281(12) Uani 1 1 d .
C7 C 0.46758(14) 0.6256(9) -0.10598(17) 0.0270(12) Uani 1 1 d .
H7 H 0.4580 0.5175 -0.0882 0.032 Uiso 1 1 calc R
C8 C 0.55560(15) 1.1368(11) -0.17718(19) 0.0295(12) Uani 1 1 d .
C9 C 0.58144(18) 0.9869(10) -0.16137(18) 0.0286(14) Uani 1 1 d .
H9 H 0.5743 0.8438 -0.1517 0.034 Uiso 1 1 calc R
C10 C 0.61792(17) 1.0511(12) -0.16001(19) 0.0313(14) Uani 1 1 d .
H10 H 0.6352 0.9508 -0.1494 0.038 Uiso 1 1 calc R
C11 C 0.62857(14) 1.2651(9) -0.17448(17) 0.0246(11) Uani 1 1 d .
C12 C 0.60273(16) 1.4149(11) -0.19029(18) 0.0286(13) Uani 1 1 d .
H12 H 0.6099 1.5581 -0.2000 0.034 Uiso 1 1 calc R
C13 C 0.56625(15) 1.3508(11) -0.19164(17) 0.0280(12) Uani 1 1 d .
H13 H 0.5490 1.4510 -0.2022 0.034 Uiso 1 1 calc R
C14 C 0.66534(15) 1.3392(10) -0.17377(18) 0.0258(12) Uani 1 1 d .
C15 C 0.41833(13) 0.3352(9) -0.16062(14) 0.0194(10) Uani 1 1 d .
C16 C 0.40859(15) 0.1186(9) -0.1747(2) 0.0290(13) Uani 1 1 d .
H16 H 0.4265 0.0148 -0.1825 0.035 Uiso 1 1 calc R
C17 C 0.37204(16) 0.0572(10) -0.17708(16) 0.0270(12) Uani 1 1 d .
H17 H 0.3655 -0.0877 -0.1865 0.032 Uiso 1 1 calc R
C18 C 0.34521(15) 0.2125(10) -0.16544(17) 0.0261(12) Uani 1 1 d .
C19 C 0.35495(16) 0.4291(11) -0.15140(18) 0.0297(12) Uani 1 1 d .
H19 H 0.3370 0.5329 -0.1436 0.036 Uiso 1 1 calc R
C20 C 0.39151(18) 0.4904(10) -0.1490(2) 0.0290(14) Uani 1 1 d .
H20 H 0.3980 0.6354 -0.1396 0.035 Uiso 1 1 calc R
C21 C 0.30586(15) 0.1449(10) -0.16698(18) 0.0271(12) Uani 1 1 d .
C22 C 0.49990(17) 0.9250(12) 0.10459(18) 0.0328(13) Uani 1 1 d .
C23 C 0.50468(13) 0.8543(8) 0.14653(15) 0.0181(10) Uani 1 1 d .
C24 C 0.52325(17) 0.9938(9) 0.17138(19) 0.0299(13) Uani 1 1 d .
H24 H 0.5328 1.1287 0.1606 0.036 Uiso 1 1 calc R
C25 C 0.52917(15) 0.9509(11) 0.21168(18) 0.0239(11) Uani 1 1 d .
C26 C 0.51296(13) 0.7365(9) 0.22734(16) 0.0211(11) Uani 1 1 d .
H26 H 0.5161 0.6939 0.2542 0.025 Uiso 1 1 calc R
C27 C 0.49359(16) 0.6039(10) 0.20182(18) 0.0281(12) Uani 1 1 d .
C28 C 0.49099(15) 0.6379(10) 0.16060(18) 0.0276(12) Uani 1 1 d .
H28 H 0.4811 0.5286 0.1433 0.033 Uiso 1 1 calc R
C29 C 0.58161(14) 1.1435(10) 0.23375(17) 0.0252(11) Uani 1 1 d .
C30 C 0.6073(2) 0.9979(10) 0.2163(2) 0.0342(17) Uani 1 1 d .
H30 H 0.5995 0.8582 0.2057 0.041 Uiso 1 1 calc R
C31 C 0.64417(17) 1.0533(11) 0.21406(19) 0.0289(12) Uani 1 1 d .
H31 H 0.6614 0.9556 0.2027 0.035 Uiso 1 1 calc R
C32 C 0.65320(18) 1.2673(11) 0.2303(2) 0.0371(14) Uani 1 1 d .
C33 C 0.62777(15) 1.4160(11) 0.24610(17) 0.0269(12) Uani 1 1 d .
H33 H 0.6351 1.5564 0.2568 0.032 Uiso 1 1 calc R
C34 C 0.59225(16) 1.3573(9) 0.24598(15) 0.0214(11) Uani 1 1 d .
H34 H 0.5748 1.4634 0.2543 0.026 Uiso 1 1 calc R
C35 C 0.69360(15) 1.3381(10) 0.22942(19) 0.0276(12) Uani 1 1 d .
C36 C 0.44325(14) 0.3489(11) 0.21572(16) 0.0250(11) Uani 1 1 d .
C37 C 0.41611(17) 0.5017(10) 0.2040(2) 0.0321(15) Uani 1 1 d .
H37 H 0.4223 0.6465 0.1943 0.039 Uiso 1 1 calc R
C38 C 0.37967(16) 0.4383(12) 0.20679(18) 0.0281(13) Uani 1 1 d .
H38 H 0.3615 0.5405 0.1989 0.034 Uiso 1 1 calc R
C39 C 0.37036(15) 0.2220(10) 0.22133(16) 0.0254(12) Uani 1 1 d .
C40 C 0.39749(14) 0.0692(10) 0.23306(18) 0.0246(11) Uani 1 1 d .
H40 H 0.3913 -0.0756 0.2428 0.030 Uiso 1 1 calc R
C41 C 0.43394(15) 0.1326(9) 0.23026(17) 0.0259(11) Uani 1 1 d .
H41 H 0.4521 0.0304 0.2381 0.031 Uiso 1 1 calc R
C42 C 0.33136(14) 0.1539(10) 0.22577(18) 0.0244(12) Uani 1 1 d .
C43 C 0.54681(18) 1.2987(11) -0.01738(19) 0.0388(15) Uani 1 1 d .
H43 H 0.5270 1.3975 -0.0202 0.047 Uiso 1 1 calc R
C44 C 0.5792(2) 1.5136(10) -0.0774(2) 0.0383(15) Uani 1 1 d .
H44A H 0.5557 1.5808 -0.0823 0.058 Uiso 1 1 calc R
H44B H 0.5878 1.4408 -0.1017 0.058 Uiso 1 1 calc R
H44C H 0.5961 1.6313 -0.0695 0.058 Uiso 1 1 calc R
C45 C 0.60670(15) 1.1683(11) -0.04215(18) 0.0333(13) Uani 1 1 d .
H45A H 0.6290 1.2481 -0.0361 0.050 Uiso 1 1 calc R
H45B H 0.6089 1.0924 -0.0678 0.050 Uiso 1 1 calc R
H45C H 0.6020 1.0565 -0.0215 0.050 Uiso 1 1 calc R
C46 C 0.40734(18) 1.0500(12) 0.0709(2) 0.0379(14) Uani 1 1 d .
H46 H 0.4150 1.1919 0.0807 0.046 Uiso 1 1 calc R
C47 C 0.37769(17) 0.6806(12) 0.0873(2) 0.0409(14) Uani 1 1 d .
H47A H 0.3632 0.6416 0.0642 0.061 Uiso 1 1 calc R
H47B H 0.3669 0.6149 0.1111 0.061 Uiso 1 1 calc R
H47C H 0.4019 0.6213 0.0839 0.061 Uiso 1 1 calc R
C48 C 0.35142(19) 1.0642(12) 0.1154(2) 0.0410(15) Uani 1 1 d .
H48A H 0.3627 1.1269 0.1391 0.061 Uiso 1 1 calc R
H48B H 0.3318 0.9642 0.1231 0.061 Uiso 1 1 calc R
H48C H 0.3420 1.1869 0.0990 0.061 Uiso 1 1 calc R
C49 C 0.24886(15) 0.1576(10) 0.40002(17) 0.0266(11) Uani 1 1 d .
H49 H 0.2298 0.1200 0.3827 0.032 Uiso 1 1 calc R
C50 C 0.25458(18) 0.0228(11) 0.4368(2) 0.0345(14) Uani 1 1 d .
H50 H 0.2377 -0.0882 0.4444 0.041 Uiso 1 1 calc R
C51 C 0.28253(15) 0.0582(10) 0.45802(18) 0.0284(12) Uani 1 1 d .
C52 C 0.30583(13) 0.2267(10) 0.44853(16) 0.0267(11) Uani 1 1 d .
H52 H 0.3268 0.2491 0.4639 0.032 Uiso 1 1 calc R
C53 C 0.29879(16) 0.3644(10) 0.41653(17) 0.0296(12) Uani 1 1 d .
H53 H 0.3142 0.4883 0.4116 0.036 Uiso 1 1 calc R
C54 C 0.28873(16) -0.1024(10) 0.49529(17) 0.0297(12) Uani 1 1 d .
H54A H 0.2700 -0.2204 0.4955 0.036 Uiso 1 1 calc R
H54B H 0.3122 -0.1781 0.4925 0.036 Uiso 1 1 calc R
C55 C 0.28783(16) 0.0232(10) 0.5348(2) 0.0350(14) Uani 1 1 d .
H55A H 0.3065 0.1413 0.5349 0.042 Uiso 1 1 calc R
H55B H 0.2932 -0.0833 0.5566 0.042 Uiso 1 1 calc R
C56 C 0.25119(16) 0.1325(11) 0.54220(17) 0.0317(13) Uani 1 1 d .
H56A H 0.2322 0.0222 0.5359 0.038 Uiso 1 1 calc R
H56B H 0.2483 0.2625 0.5241 0.038 Uiso 1 1 calc R
C57 C 0.22432(17) 0.1762(10) 0.65247(18) 0.0314(12) Uani 1 1 d .
H57 H 0.2083 0.1014 0.6698 0.038 Uiso 1 1 calc R
C58 C 0.22925(16) 0.0887(11) 0.61212(19) 0.0328(13) Uani 1 1 d .
H58 H 0.2203 -0.0551 0.6049 0.039 Uiso 1 1 calc R
C59 C 0.24636(16) 0.2152(11) 0.58629(19) 0.0334(13) Uani 1 1 d .
C60 C 0.26439(18) 0.4169(11) 0.5965(2) 0.0399(15) Uani 1 1 d .
H60 H 0.2785 0.4994 0.5783 0.048 Uiso 1 1 calc R
C61 C 0.25921(18) 0.4883(11) 0.6386(2) 0.0365(15) Uani 1 1 d .
H61 H 0.2684 0.6297 0.6468 0.044 Uiso 1 1 calc R
C62 C 0.89699(17) 0.1447(11) 0.5496(2) 0.0361(14) Uani 1 1 d .
H62 H 0.9207 0.1585 0.5401 0.043 Uiso 1 1 calc R
C63 C 0.9211(2) -0.0523(12) 0.6134(2) 0.0424(16) Uani 1 1 d .
H63A H 0.9360 -0.1666 0.6005 0.064 Uiso 1 1 calc R
H63B H 0.9114 -0.1134 0.6381 0.064 Uiso 1 1 calc R
H63C H 0.9357 0.0807 0.6193 0.064 Uiso 1 1 calc R
C64 C 0.8530(2) -0.0606(12) 0.5949(2) 0.0424(15) Uani 1 1 d .
H64A H 0.8384 0.0718 0.6010 0.064 Uiso 1 1 calc R
H64B H 0.8529 -0.1636 0.6176 0.064 Uiso 1 1 calc R
H64C H 0.8431 -0.1374 0.5716 0.064 Uiso 1 1 calc R
C65 C 0.14153(18) 0.8185(13) 0.5054(2) 0.0454(17) Uani 1 1 d .
H65 H 0.1204 0.7997 0.5205 0.054 Uiso 1 1 calc R
C66 C 0.18558(17) 0.6210(11) 0.4563(2) 0.0397(15) Uani 1 1 d .
H66A H 0.1886 0.4662 0.4468 0.060 Uiso 1 1 calc R
H66B H 0.2040 0.6552 0.4760 0.060 Uiso 1 1 calc R
H66C H 0.1877 0.7254 0.4339 0.060 Uiso 1 1 calc R
C67 C 0.1204(2) 0.4932(13) 0.4581(3) 0.051(2) Uani 1 1 d .
H67A H 0.1153 0.3719 0.4769 0.077 Uiso 1 1 calc R
H67B H 0.1288 0.4285 0.4330 0.077 Uiso 1 1 calc R
H67C H 0.0986 0.5807 0.4533 0.077 Uiso 1 1 calc R
Cd1 Cd 0.263595(10) 0.49724(6) 0.328506(11) 0.01979(10) Uani 1 1 d .
Cd2 Cd 0.262091(10) -0.01066(6) 0.231353(11) 0.02185(10) Uani 1 1 d .
Cd3 Cd 0.482983(9) 1.06630(6) 0.028313(16) 0.02027(8) Uani 1 1 d .
N1 N 0.57618(13) 1.3349(9) -0.04377(14) 0.0297(10) Uani 1 1 d .
N2 N 0.37921(17) 0.9305(10) 0.09160(16) 0.0402(14) Uani 1 1 d .
N3 N 0.27005(13) 0.3289(9) 0.39126(14) 0.0302(11) Uani 1 1 d .
N4 N 0.24178(13) 0.3580(9) 0.66544(15) 0.0303(11) Uani 1 1 d .
N5 N 0.89097(16) 0.0128(9) 0.58629(19) 0.0393(13) Uani 1 1 d .
N6 N 0.14906(15) 0.6459(10) 0.47503(18) 0.0428(13) Uani 1 1 d .
O1 O 0.47318(11) 1.1134(7) -0.04089(12) 0.0309(9) Uani 1 1 d .
O2 O 0.47728(10) 0.7601(7) -0.02127(11) 0.0228(8) Uani 1 1 d .
O3 O 0.52027(10) 1.0754(8) -0.18496(13) 0.0324(9) Uani 1 1 d .
O4 O 0.69159(10) 1.1973(6) -0.16045(11) 0.0203(7) Uani 1 1 d .
O5 O 0.67629(11) 1.5302(6) -0.18238(11) 0.0205(8) Uani 1 1 d .
O6 O 0.45526(11) 0.3828(7) -0.16348(13) 0.0281(9) Uani 1 1 d .
O7 O 0.28098(9) 0.2882(6) -0.16004(11) 0.0206(7) Uani 1 1 d .
O8 O 0.29963(10) -0.0675(7) -0.17521(13) 0.0243(8) Uani 1 1 d .
O9 O 0.49352(11) 0.7723(7) 0.07715(12) 0.0291(9) Uani 1 1 d .
O10 O 0.49973(12) 1.1292(7) 0.09521(12) 0.0312(9) Uani 1 1 d .
O11 O 0.54515(11) 1.0857(8) 0.23964(12) 0.0304(9) Uani 1 1 d .
O12 O 0.71720(10) 1.2093(6) 0.21819(11) 0.0222(7) Uani 1 1 d .
O13 O 0.70118(10) 1.5491(7) 0.24234(11) 0.0222(8) Uani 1 1 d .
O14 O 0.48021(11) 0.3887(7) 0.21754(13) 0.0308(9) Uani 1 1 d .
O15 O 0.32289(10) -0.0460(7) 0.23416(14) 0.0256(8) Uani 1 1 d .
O16 O 0.30638(10) 0.2968(7) 0.21822(12) 0.0248(8) Uani 1 1 d .
O17 O 0.54416(11) 1.1482(7) 0.00963(12) 0.0327(9) Uani 1 1 d .
O18 O 0.42248(11) 0.9674(7) 0.03907(13) 0.0337(10) Uani 1 1 d .
O19 O 0.87127(12) 0.2434(8) 0.52966(19) 0.0479(11) Uani 1 1 d .
O20 O 0.16116(13) 0.9943(8) 0.51338(15) 0.0438(12) Uani 1 1 d .
O1W O 0.46246(11) 1.4334(6) 0.03503(12) 0.0316(9) Uani 1 1 d .
H1W4 H 0.4674 1.4873 0.0619 0.047 Uiso 1 1 d R
H1W6 H 0.4747 1.5299 0.0158 0.047 Uiso 1 1 d R
O2W O 0.26213(10) 0.5972(7) 0.25658(11) 0.0210(8) Uani 1 1 d .
H2WB H 0.2809 0.5423 0.2449 0.032 Uiso 1 1 d R
H2WC H 0.2430 0.5411 0.2459 0.032 Uiso 1 1 d R
O3W O 0.26296(11) 0.1063(7) 0.30178(12) 0.0256(9) Uani 1 1 d .
H3WA H 0.2446 0.0411 0.3126 0.031 Uiso 1 1 d R
H3WB H 0.2817 0.0419 0.3118 0.031 Uiso 1 1 d R

loop_
_atom_site_aniso_label
_atom_site_aniso_U_11
_atom_site_aniso_U_22
_atom_site_aniso_U_33
_atom_site_aniso_U_23
_atom_site_aniso_U_13
_atom_site_aniso_U_12
C1 0.043(3) 0.028(3) 0.024(3) -0.003(2) 0.009(2) -0.003(3)
C2 0.033(3) 0.024(3) 0.025(3) 0.005(2) -0.003(2) -0.005(2)
C3 0.022(3) 0.029(3) 0.018(3) 0.000(2) 0.0029(19) 0.000(2)
C4 0.044(4) 0.034(3) 0.016(3) 0.006(2) -0.002(2) 0.007(3)
C5 0.019(3) 0.039(3) 0.021(3) -0.008(2) -0.0054(19) -0.002(2)
C6 0.032(3) 0.019(3) 0.033(3) -0.005(2) -0.006(2) -0.003(2)
C7 0.022(3) 0.026(3) 0.033(3) 0.000(2) 0.001(2) -0.019(2)
C8 0.021(3) 0.039(3) 0.028(3) 0.004(3) -0.010(2) -0.003(2)
C9 0.034(3) 0.030(3) 0.022(3) -0.001(2) 0.002(2) 0.007(2)
C10 0.031(3) 0.034(3) 0.029(3) -0.006(2) -0.012(2) 0.003(3)
C11 0.022(3) 0.026(3) 0.026(3) -0.012(2) 0.009(2) 0.006(2)
C12 0.025(3) 0.030(3) 0.031(3) 0.000(2) -0.001(2) 0.000(2)
C13 0.024(3) 0.038(3) 0.023(3) -0.002(2) -0.003(2) 0.005(2)
C14 0.023(3) 0.028(3) 0.027(3) 0.005(2) 0.004(2) 0.005(2)
C15 0.020(3) 0.029(3) 0.009(2) 0.0021(18) 0.0028(16) -0.007(2)
C16 0.018(3) 0.012(2) 0.057(4) 0.011(3) 0.005(3) -0.0033(19)
C17 0.035(3) 0.026(3) 0.019(3) 0.000(2) -0.005(2) -0.007(2)
C18 0.021(3) 0.032(3) 0.025(3) 0.016(2) 0.002(2) -0.003(2)
C19 0.027(3) 0.027(3) 0.035(3) 0.006(3) -0.001(2) 0.007(3)
C20 0.033(4) 0.027(3) 0.027(3) 0.004(2) -0.005(2) -0.004(2)
C21 0.027(3) 0.028(3) 0.027(3) 0.008(2) -0.006(2) 0.006(2)
C22 0.028(3) 0.042(3) 0.028(3) 0.000(3) 0.001(2) -0.017(3)
C23 0.015(2) 0.016(2) 0.023(3) 0.0025(19) 0.0059(18) -0.0007(17)
C24 0.037(3) 0.017(3) 0.036(3) 0.000(2) 0.012(3) -0.016(2)
C25 0.014(2) 0.031(3) 0.027(3) 0.000(2) -0.006(2) -0.006(2)
C26 0.016(3) 0.029(3) 0.019(3) 0.001(2) 0.0072(18) 0.0041(19)
C27 0.027(3) 0.025(3) 0.033(3) 0.003(2) 0.014(2) 0.004(2)
C28 0.023(3) 0.029(3) 0.031(3) 0.003(2) -0.010(2) -0.005(2)
C29 0.022(3) 0.027(3) 0.027(3) 0.002(2) 0.003(2) -0.003(2)
C30 0.049(4) 0.021(3) 0.033(3) -0.009(2) 0.024(3) -0.021(3)
C31 0.030(3) 0.020(3) 0.036(3) 0.005(2) -0.007(2) 0.000(2)
C32 0.040(4) 0.026(3) 0.045(4) -0.001(3) -0.003(3) -0.007(3)
C33 0.024(3) 0.032(3) 0.025(3) 0.009(2) 0.011(2) 0.001(2)
C34 0.033(3) 0.017(3) 0.015(2) 0.0057(19) 0.0036(19) 0.006(2)
C35 0.024(3) 0.030(3) 0.029(3) 0.002(3) -0.007(2) -0.002(2)
C36 0.019(3) 0.039(3) 0.018(3) 0.007(2) 0.008(2) 0.004(2)
C37 0.026(3) 0.029(3) 0.042(4) -0.012(2) 0.017(3) 0.006(2)
C38 0.019(3) 0.039(3) 0.026(3) 0.014(3) -0.012(2) -0.003(2)
C39 0.025(3) 0.026(3) 0.025(3) -0.007(2) 0.013(2) 0.002(2)
C40 0.016(3) 0.026(3) 0.032(3) 0.000(3) 0.010(2) 0.003(2)
C41 0.029(3) 0.025(3) 0.024(3) -0.007(2) 0.005(2) 0.000(2)
C42 0.016(3) 0.025(3) 0.031(3) 0.012(2) -0.006(2) -0.005(2)
C43 0.038(3) 0.041(3) 0.037(4) 0.020(3) 0.012(3) 0.009(3)
C44 0.048(4) 0.033(3) 0.034(4) 0.006(3) 0.008(3) -0.007(3)
C45 0.028(3) 0.046(3) 0.025(3) 0.008(3) 0.003(2) -0.009(3)
C46 0.038(3) 0.040(3) 0.036(4) -0.006(3) 0.013(3) 0.007(3)
C47 0.032(3) 0.045(4) 0.045(4) 0.003(3) 0.002(3) -0.002(3)
C48 0.044(4) 0.050(4) 0.028(3) 0.004(3) 0.007(3) -0.020(3)
C49 0.023(3) 0.032(3) 0.025(3) -0.004(2) 0.012(2) -0.002(2)
C50 0.028(3) 0.042(4) 0.033(4) -0.004(3) 0.011(3) 0.010(3)
C51 0.026(3) 0.029(3) 0.030(3) 0.004(2) 0.007(2) 0.014(2)
C52 0.017(2) 0.040(3) 0.023(3) 0.013(2) -0.0043(19) -0.002(2)
C53 0.032(3) 0.034(3) 0.023(3) 0.006(2) -0.010(2) -0.015(2)
C54 0.035(3) 0.029(3) 0.026(3) 0.007(2) 0.010(2) 0.005(2)
C55 0.030(3) 0.035(3) 0.040(4) 0.011(3) 0.016(3) 0.009(2)
C56 0.031(3) 0.038(3) 0.027(3) -0.008(2) 0.003(2) 0.007(3)
C57 0.032(3) 0.032(3) 0.031(3) -0.004(2) -0.002(2) -0.004(2)
C58 0.026(3) 0.039(3) 0.033(3) -0.013(3) -0.006(2) -0.001(3)
C59 0.030(3) 0.041(3) 0.030(3) -0.007(3) 0.002(2) 0.003(3)
C60 0.049(4) 0.030(3) 0.041(4) -0.001(3) 0.012(3) -0.001(3)
C61 0.036(3) 0.040(4) 0.034(4) 0.002(3) -0.006(3) -0.009(3)
C62 0.030(3) 0.039(3) 0.040(4) 0.007(3) -0.002(2) 0.003(3)
C63 0.054(4) 0.040(4) 0.033(4) 0.006(3) -0.009(3) 0.012(3)
C64 0.054(4) 0.032(3) 0.042(4) -0.005(3) 0.001(3) -0.010(3)
C65 0.034(3) 0.055(4) 0.048(4) -0.006(3) 0.016(3) -0.015(3)
C66 0.034(3) 0.032(3) 0.053(4) 0.009(3) 0.005(3) 0.013(3)
C67 0.034(4) 0.042(4) 0.078(6) 0.009(4) 0.004(4) -0.004(3)
Cd1 0.0201(2) 0.01834(19) 0.0210(2) -0.00143(13) -0.00328(16) 0.00002(13)
Cd2 0.0205(2) 0.0189(2) 0.0262(2) 0.00010(15) -0.00320(16) 0.00185(13)
Cd3 0.02279(15) 0.01855(14) 0.01948(16) -0.00155(16) -0.00285(15) -0.00045(14)
N1 0.032(2) 0.038(3) 0.019(2) 0.000(2) -0.0007(18) -0.006(2)
N2 0.056(4) 0.043(3) 0.022(3) 0.011(2) 0.005(2) 0.010(3)
N3 0.031(2) 0.036(3) 0.023(2) 0.004(2) -0.0137(19) -0.015(2)
N4 0.027(2) 0.039(3) 0.025(3) -0.006(2) -0.0062(18) -0.002(2)
N5 0.036(3) 0.040(3) 0.042(3) 0.018(2) 0.010(2) 0.007(2)
N6 0.037(3) 0.048(3) 0.043(3) 0.010(3) 0.009(2) -0.009(3)
O1 0.036(2) 0.031(2) 0.025(2) 0.0024(17) -0.0020(16) 0.0096(17)
O2 0.0274(19) 0.0213(19) 0.0197(18) -0.0001(15) -0.0056(14) -0.0003(15)
O3 0.021(2) 0.041(2) 0.035(2) 0.0165(19) -0.0016(16) -0.0009(17)
O4 0.0202(18) 0.0188(18) 0.0218(19) -0.0019(14) -0.0016(13) -0.0015(14)
O5 0.0225(19) 0.0167(18) 0.022(2) -0.0057(14) -0.0028(14) 0.0004(14)
O6 0.028(2) 0.022(2) 0.034(2) -0.0030(16) 0.0125(16) 0.0007(16)
O7 0.0173(17) 0.0197(17) 0.0249(19) -0.0032(14) -0.0039(14) 0.0014(14)
O8 0.0150(17) 0.0230(18) 0.035(2) 0.0083(19) 0.0108(15) 0.0084(14)
O9 0.031(2) 0.026(2) 0.030(2) 0.0038(17) 0.0010(16) -0.0068(17)
O10 0.045(2) 0.029(2) 0.0194(19) 0.0007(16) -0.0084(17) -0.0066(19)
O11 0.023(2) 0.042(2) 0.026(2) -0.0014(18) -0.0062(16) -0.0077(17)
O12 0.0228(19) 0.0205(18) 0.0234(19) 0.0059(14) -0.0051(15) -0.0001(15)
O13 0.0197(19) 0.0194(17) 0.027(2) -0.0040(15) -0.0026(14) 0.0015(14)
O14 0.028(2) 0.032(2) 0.033(2) 0.0086(17) 0.0160(16) -0.0002(17)
O15 0.0214(19) 0.0222(18) 0.033(2) -0.0015(18) 0.0065(17) -0.0072(15)
O16 0.0238(19) 0.0221(19) 0.028(2) -0.0079(16) -0.0030(15) 0.0030(15)
O17 0.028(2) 0.037(2) 0.033(2) 0.0223(18) 0.0030(16) -0.0035(17)
O18 0.029(2) 0.037(2) 0.035(3) -0.0103(17) 0.0020(17) 0.0017(16)
O19 0.046(2) 0.053(2) 0.045(2) 0.020(3) 0.006(2) 0.018(2)
O20 0.040(3) 0.053(3) 0.039(3) 0.0170(19) 0.021(2) -0.002(2)
O1W 0.051(2) 0.0262(17) 0.018(2) -0.0008(16) 0.0072(17) 0.0063(18)
O2W 0.018(2) 0.022(2) 0.023(2) -0.0007(16) -0.0013(13) 0.0037(14)
O3W 0.030(2) 0.021(2) 0.025(2) -0.0062(16) 0.0038(15) 0.0051(16)

loop_
_atom_type_symbol
_atom_type_description
_atom_type_scat_dispersion_real
_atom_type_scat_dispersion_imag
_atom_type_scat_source
C C 0.0033 0.0016 'International Tables Vol C Tables 4.2.6.8 and 6.1.1.4'
H H 0.0000 0.0000 'International Tables Vol C Tables 4.2.6.8 and 6.1.1.4'
N N 0.0061 0.0033 'International Tables Vol C Tables 4.2.6.8 and 6.1.1.4'
O O 0.0106 0.0060 'International Tables Vol C Tables 4.2.6.8 and 6.1.1.4'
Cd Cd -0.8075 1.2024 'International Tables Vol C Tables 4.2.6.8 and 6.1.1.4'

loop_
_geom_angle_atom_site_label_1
_geom_angle_atom_site_label_2
_geom_angle_atom_site_label_3
_geom_angle
_geom_angle_site_symmetry_1
_geom_angle_site_symmetry_3
O1 C1 O2 116.2(5) . .
O1 C1 C2 120.3(5) . .
O2 C1 C2 123.1(5) . .
C3 C2 C7 122.7(6) . .
C3 C2 C1 116.7(5) . .
C7 C2 C1 120.4(5) . .
C2 C3 C4 119.9(5) . .
C2 C3 H3 120.1 . .
C4 C3 H3 120.1 . .
O3 C4 C5 120.1(5) . .
O3 C4 C3 121.2(6) . .
C5 C4 C3 118.3(5) . .
C6 C5 C4 117.6(5) . .
C6 C5 H5 121.2 . .
C4 C5 H5 121.2 . .
C7 C6 C5 125.6(5) . .
C7 C6 O6 120.2(5) . .
C5 C6 O6 114.0(5) . .
C6 C7 C2 115.3(5) . .
C6 C7 H7 122.4 . .
C2 C7 H7 122.4 . .
O3 C8 C9 123.5(6) . .
O3 C8 C13 115.8(5) . .
C9 C8 C13 120.0(5) . .
C8 C9 C10 120.0(6) . .
C8 C9 H9 120.0 . .
C10 C9 H9 120.0 . .
C11 C10 C9 120.0(6) . .
C11 C10 H10 120.0 . .
C9 C10 H10 120.0 . .
C12 C11 C10 120.0(5) . .
C12 C11 C14 117.7(5) . .
C10 C11 C14 122.3(5) . .
C11 C12 C13 120.0(6) . .
C11 C12 H12 120.0 . .
C13 C12 H12 120.0 . .
C12 C13 C8 120.0(5) . .
C12 C13 H13 120.0 . .
C8 C13 H13 120.0 . .
O5 C14 O4 113.7(5) . .
O5 C14 C11 126.1(5) . .
O4 C14 C11 120.1(5) . .
O6 C15 C16 114.2(5) . .
O6 C15 C20 125.5(5) . .
C16 C15 C20 120.0(5) . .
C15 C16 C17 120.0(5) . .
C15 C16 H16 120.0 . .
C17 C16 H16 120.0 . .
C18 C17 C16 120.0(5) . .
C18 C17 H17 120.0 . .
C16 C17 H17 120.0 . .
C19 C18 C17 120.0(5) . .
C19 C18 C21 119.8(5) . .
C17 C18 C21 120.2(5) . .
C18 C19 C20 120.0(6) . .
C18 C19 H19 120.0 . .
C20 C19 H19 120.0 . .
C15 C20 C19 120.0(6) . .
C15 C20 H20 120.0 . .
C19 C20 H20 120.0 . .
O7 C21 O8 123.2(5) . .
O7 C21 C18 121.3(5) . .
O8 C21 C18 115.6(5) . .
O7 C21 Cd1 62.3(3) . 4_544
O8 C21 Cd1 60.9(3) . 4_544
C18 C21 Cd1 176.4(4) . 4_544
O10 C22 O9 119.1(6) . .
O10 C22 C23 121.0(5) . .
O9 C22 C23 119.8(6) . .
O10 C22 Cd3 58.2(3) . .
O9 C22 Cd3 61.0(3) . .
C23 C22 Cd3 173.6(4) . .
C24 C23 C28 120.7(5) . .
C24 C23 C22 118.3(5) . .
C28 C23 C22 121.0(5) . .
C23 C24 C25 124.4(5) . .
C23 C24 H24 117.8 . .
C25 C24 H24 117.8 . .
O11 C25 C24 129.0(6) . .
O11 C25 C26 115.3(5) . .
C24 C25 C26 115.5(5) . .
C27 C26 C25 118.5(5) . .
C27 C26 H26 120.8 . .
C25 C26 H26 120.8 . .
C26 C27 C28 125.0(5) . .
C26 C27 O14 116.8(5) . .
C28 C27 O14 117.2(5) . .
C27 C28 C23 115.0(5) . .
C27 C28 H28 122.5 . .
C23 C28 H28 122.5 . .
C34 C29 C30 119.0(5) . .
C34 C29 O11 117.0(5) . .
C30 C29 O11 124.1(5) . .
C29 C30 C31 122.5(6) . .
C29 C30 H30 118.7 . .
C31 C30 H30 118.7 . .
C30 C31 C32 114.6(6) . .
C30 C31 H31 122.7 . .
C32 C31 H31 122.7 . .
C33 C32 C31 123.1(6) . .
C33 C32 C35 119.5(6) . .
C31 C32 C35 117.4(6) . .
C34 C33 C32 119.7(6) . .
C34 C33 H33 120.1 . .
C32 C33 H33 120.1 . .
C33 C34 C29 120.6(5) . .
C33 C34 H34 119.7 . .
C29 C34 H34 119.7 . .
O12 C35 O13 121.6(5) . .
O12 C35 C32 122.2(5) . .
O13 C35 C32 116.3(5) . .
O12 C35 Cd2 64.6(3) . 3_565
O13 C35 Cd2 57.0(3) . 3_565
C32 C35 Cd2 173.3(4) . 3_565
O14 C36 C37 127.6(6) . .
O14 C36 C41 112.3(5) . .
C37 C36 C41 120.0(5) . .
C36 C37 C38 120.0(6) . .
C36 C37 H37 120.0 . .
C38 C37 H37 120.0 . .
C37 C38 C39 120.0(6) . .
C37 C38 H38 120.0 . .
C39 C38 H38 120.0 . .
C40 C39 C38 120.0(5) . .
C40 C39 C42 119.3(5) . .
C38 C39 C42 120.7(5) . .
C39 C40 C41 120.0(5) . .
C39 C40 H40 120.0 . .
C41 C40 H40 120.0 . .
C40 C41 C36 120.0(5) . .
C40 C41 H41 120.0 . .
C36 C41 H41 120.0 . .
O15 C42 O16 118.8(5) . .
O15 C42 C39 120.9(5) . .
O16 C42 C39 120.1(5) . .
O15 C42 Cd2 54.5(3) . .
O16 C42 Cd2 64.4(3) . .
C39 C42 Cd2 174.6(4) . .
O17 C43 N1 127.4(6) . .
O17 C43 H43 116.3 . .
N1 C43 H43 116.3 . .
N1 C44 H44A 109.5 . .
N1 C44 H44B 109.5 . .
H44A C44 H44B 109.5 . .
N1 C44 H44C 109.5 . .
H44A C44 H44C 109.5 . .
H44B C44 H44C 109.5 . .
N1 C45 H45A 109.5 . .
N1 C45 H45B 109.5 . .
H45A C45 H45B 109.5 . .
N1 C45 H45C 109.5 . .
H45A C45 H45C 109.5 . .
H45B C45 H45C 109.5 . .
O18 C46 N2 121.7(6) . .
O18 C46 H46 119.1 . .
N2 C46 H46 119.1 . .
N2 C47 H47A 109.5 . .
N2 C47 H47B 109.5 . .
H47A C47 H47B 109.5 . .
N2 C47 H47C 109.5 . .
H47A C47 H47C 109.5 . .
H47B C47 H47C 109.5 . .
N2 C48 H48A 109.5 . .
N2 C48 H48B 109.5 . .
H48A C48 H48B 109.5 . .
N2 C48 H48C 109.5 . .
H48A C48 H48C 109.5 . .
H48B C48 H48C 109.5 . .
N3 C49 C50 120.8(5) . .
N3 C49 H49 119.6 . .
C50 C49 H49 119.6 . .
C51 C50 C49 119.5(6) . .
C51 C50 H50 120.2 . .
C49 C50 H50 120.2 . .
C50 C51 C52 120.6(6) . .
C50 C51 C54 117.4(6) . .
C52 C51 C54 122.0(5) . .
C51 C52 C53 119.7(5) . .
C51 C52 H52 120.1 . .
C53 C52 H52 120.1 . .
C52 C53 N3 122.6(5) . .
C52 C53 H53 118.7 . .
N3 C53 H53 118.7 . .
C55 C54 C51 113.2(5) . .
C55 C54 H54A 108.9 . .
C51 C54 H54A 108.9 . .
C55 C54 H54B 108.9 . .
C51 C54 H54B 108.9 . .
H54A C54 H54B 107.8 . .
C54 C55 C56 111.5(5) . .
C54 C55 H55A 109.3 . .
C56 C55 H55A 109.3 . .
C54 C55 H55B 109.3 . .
C56 C55 H55B 109.3 . .
H55A C55 H55B 108.0 . .
C55 C56 C59 112.7(5) . .
C55 C56 H56A 109.0 . .
C59 C56 H56A 109.0 . .
C55 C56 H56B 109.0 . .
C59 C56 H56B 109.0 . .
H56A C56 H56B 107.8 . .
N4 C57 C58 121.9(6) . .
N4 C57 H57 119.1 . .
C58 C57 H57 119.1 . .
C59 C58 C57 118.2(6) . .
C59 C58 H58 120.9 . .
C57 C58 H58 120.9 . .
C58 C59 C60 123.5(6) . .
C58 C59 C56 120.2(6) . .
C60 C59 C56 116.0(6) . .
C59 C60 C61 114.2(6) . .
C59 C60 H60 122.9 . .
C61 C60 H60 122.9 . .
N4 C61 C60 122.3(6) . .
N4 C61 H61 118.8 . .
C60 C61 H61 118.8 . .
O19 C62 N5 123.6(6) . .
O19 C62 H62 118.2 . .
N5 C62 H62 118.2 . .
N5 C63 H63A 109.5 . .
N5 C63 H63B 109.5 . .
H63A C63 H63B 109.5 . .
N5 C63 H63C 109.5 . .
H63A C63 H63C 109.5 . .
H63B C63 H63C 109.5 . .
N5 C64 H64A 109.5 . .
N5 C64 H64B 109.5 . .
H64A C64 H64B 109.5 . .
N5 C64 H64C 109.5 . .
H64A C64 H64C 109.5 . .
H64B C64 H64C 109.5 . .
O20 C65 N6 126.3(5) . .
O20 C65 H65 116.9 . .
N6 C65 H65 116.9 . .
N6 C66 H66A 109.5 . .
N6 C66 H66B 109.5 . .
H66A C66 H66B 109.5 . .
N6 C66 H66C 109.5 . .
H66A C66 H66C 109.5 . .
H66B C66 H66C 109.5 . .
N6 C67 H67A 109.5 . .
N6 C67 H67B 109.5 . .
H67A C67 H67B 109.5 . .
N6 C67 H67C 109.5 . .
H67A C67 H67C 109.5 . .
H67B C67 H67C 109.5 . .
O5 Cd1 N3 90.77(15) 2_675 .
O5 Cd1 O8 161.90(15) 2_675 4
N3 Cd1 O8 94.59(16) . 4
O5 Cd1 O7 138.71(13) 2_675 4
N3 Cd1 O7 103.23(17) . 4
O8 Cd1 O7 56.35(13) 4 4
O5 Cd1 O3W 83.38(13) 2_675 .
N3 Cd1 O3W 86.05(16) . .
O8 Cd1 O3W 79.77(14) 4 .
O7 Cd1 O3W 135.47(13) 4 .
O5 Cd1 O4 54.19(13) 2_675 2_675
N3 Cd1 O4 96.03(14) . 2_675
O8 Cd1 O4 141.80(13) 4 2_675
O7 Cd1 O4 85.48(13) 4 2_675
O3W Cd1 O4 137.48(13) . 2_675
O5 Cd1 O2W 83.24(13) 2_675 .
N3 Cd1 O2W 167.60(16) . .
O8 Cd1 O2W 88.03(13) 4 .
O7 Cd1 O2W 88.32(12) 4 .
O3W Cd1 O2W 82.48(14) . .
O4 Cd1 O2W 89.28(12) 2_675 .
O5 Cd1 C21 164.38(15) 2_675 4
N3 Cd1 C21 100.52(18) . 4
O8 Cd1 C21 28.52(16) 4 4
O7 Cd1 C21 27.84(15) 4 4
O3W Cd1 C21 107.96(16) . 4
O4 Cd1 C21 113.29(15) 2_675 4
O2W Cd1 C21 87.56(15) . 4
O15 Cd2 O13 164.07(15) . 3_465
O15 Cd2 N4 94.00(16) . 4_544
O13 Cd2 N4 93.31(15) 3_465 4_544
O15 Cd2 O3W 88.45(15) . .
O13 Cd2 O3W 83.52(13) 3_465 .
N4 Cd2 O3W 175.91(16) 4_544 .
O15 Cd2 O2W 84.20(13) . 1_545
O13 Cd2 O2W 81.56(13) 3_465 1_545
N4 Cd2 O2W 90.77(16) 4_544 1_545
O3W Cd2 O2W 86.21(14) . 1_545
O15 Cd2 O12 138.02(13) . 3_465
O13 Cd2 O12 55.77(13) 3_465 3_465
N4 Cd2 O12 91.59(15) 4_544 3_465
O3W Cd2 O12 88.77(13) . 3_465
O2W Cd2 O12 137.33(12) 1_545 3_465
O15 Cd2 O16 54.27(13) . .
O13 Cd2 O16 138.58(14) 3_465 .
N4 Cd2 O16 96.57(16) 4_544 .
O3W Cd2 O16 87.53(13) . .
O2W Cd2 O16 138.14(12) 1_545 .
O12 Cd2 O16 83.77(13) 3_465 .
O15 Cd2 C35 163.46(16) . 3_465
O13 Cd2 C35 29.37(16) 3_465 3_465
N4 Cd2 C35 92.49(18) 4_544 3_465
O3W Cd2 C35 86.03(16) . 3_465
O2W Cd2 C35 110.93(15) 1_545 3_465
O12 Cd2 C35 26.40(15) 3_465 3_465
O16 Cd2 C35 109.85(15) . 3_465
O15 Cd2 C42 26.66(15) . .
O13 Cd2 C42 164.26(17) 3_465 .
N4 Cd2 C42 96.28(18) 4_544 .
O3W Cd2 C42 87.38(16) . .
O2W Cd2 C42 110.69(14) 1_545 .
O12 Cd2 C42 111.37(15) 3_465 .
O16 Cd2 C42 27.62(15) . .
C35 Cd2 C42 137.26(18) 3_465 .
O1W Cd3 O18 84.35(15) . .
O1W Cd3 O10 81.18(15) . .
O18 Cd3 O10 98.38(15) . .
O1W Cd3 O1 86.25(14) . .
O18 Cd3 O1 91.85(15) . .
O10 Cd3 O1 162.89(14) . .
O1W Cd3 O17 98.60(14) . .
O18 Cd3 O17 173.27(15) . .
O10 Cd3 O17 88.08(15) . .
O1 Cd3 O17 82.34(14) . .
O1W Cd3 O9 131.37(14) . .
O18 Cd3 O9 82.72(14) . .
O10 Cd3 O9 54.94(14) . .
O1 Cd3 O9 140.70(14) . .
O17 Cd3 O9 99.62(13) . .
O1W Cd3 O2 136.51(14) . .
O18 Cd3 O2 80.75(13) . .
O10 Cd3 O2 141.28(14) . .
O1 Cd3 O2 53.91(13) . .
O17 Cd3 O2 93.03(14) . .
O9 Cd3 O2 86.85(12) . .
O1W Cd3 C22 105.55(18) . .
O18 Cd3 C22 90.06(17) . .
O10 Cd3 C22 26.67(17) . .
O1 Cd3 C22 168.18(18) . .
O17 Cd3 C22 94.95(16) . .
O9 Cd3 C22 28.29(17) . .
O2 Cd3 C22 115.03(17) . .
C43 N1 C45 117.4(5) . .
C43 N1 C44 127.7(5) . .
C45 N1 C44 114.6(5) . .
C46 N2 C47 118.0(6) . .
C46 N2 C48 119.4(5) . .
C47 N2 C48 122.6(6) . .
C49 N3 C53 116.3(5) . .
C49 N3 Cd1 117.8(4) . .
C53 N3 Cd1 124.6(4) . .
C57 N4 C61 118.5(5) . .
C57 N4 Cd2 123.1(4) . 4
C61 N4 Cd2 118.0(4) . 4
C62 N5 C63 122.0(6) . .
C62 N5 C64 117.0(6) . .
C63 N5 C64 120.9(6) . .
C65 N6 C66 122.0(6) . .
C65 N6 C67 122.8(6) . .
C66 N6 C67 115.0(6) . .
C1 O1 Cd3 96.3(4) . .
C1 O2 Cd3 90.8(3) . .
C4 O3 C8 117.7(5) . .
C14 O4 Cd1 89.2(3) . 2_674
C14 O5 Cd1 102.9(3) . 2_674
C15 O6 C6 120.1(4) . .
C21 O7 Cd1 89.9(3) . 4_544
C21 O8 Cd1 90.6(3) . 4_544
C22 O9 Cd3 90.7(4) . .
C22 O10 Cd3 95.1(4) . .
C25 O11 C29 117.6(5) . .
C35 O12 Cd2 89.0(3) . 3_565
C35 O13 Cd2 93.6(3) . 3_565
C36 O14 C27 117.7(5) . .
C42 O15 Cd2 98.9(3) . .
C42 O16 Cd2 88.0(3) . .
C43 O17 Cd3 113.5(4) . .
C46 O18 Cd3 116.5(4) . .
Cd3 O1W H1W4 109.6 . .
Cd3 O1W H1W6 109.3 . .
H1W4 O1W H1W6 109.5 . .
Cd2 O2W Cd1 123.81(16) 1_565 .
Cd2 O2W H2WB 101.4 1_565 .
Cd1 O2W H2WB 109.4 . .
Cd2 O2W H2WC 102.5 1_565 .
Cd1 O2W H2WC 109.4 . .
H2WB O2W H2WC 109.5 . .
Cd2 O3W Cd1 127.53(17) . .
Cd2 O3W H3WA 105.5 . .
Cd1 O3W H3WA 105.7 . .
Cd2 O3W H3WB 105.2 . .
Cd1 O3W H3WB 105.1 . .
H3WA O3W H3WB 106.1 . .

loop_
_geom_bond_atom_site_label_1
_geom_bond_atom_site_label_2
_geom_bond_distance
_geom_bond_site_symmetry_2
C1 O1 1.255(8) .
C1 O2 1.291(7) .
C1 C2 1.454(8) .
C2 C3 1.336(8) .
C2 C7 1.422(8) .
C3 C4 1.437(8) .
C3 H3 0.9300 .
C4 O3 1.353(7) .
C4 C5 1.418(9) .
C5 C6 1.367(9) .
C5 H5 0.9300 .
C6 C7 1.364(8) .
C6 O6 1.418(7) .
C7 H7 0.9300 .
C8 O3 1.369(7) .
C8 C9 1.390(8) .
C8 C13 1.390(9) .
C9 C10 1.390(9) .
C9 H9 0.9300 .
C10 C11 1.390(9) .
C10 H10 0.9300 .
C11 C12 1.390(8) .
C11 C14 1.416(8) .
C12 C13 1.390(8) .
C12 H12 0.9300 .
C13 H13 0.9300 .
C14 O5 1.216(7) .
C14 O4 1.343(6) .
C15 O6 1.386(6) .
C15 C16 1.390(8) .
C15 C20 1.390(9) .
C16 C17 1.390(8) .
C16 H16 0.9300 .
C17 C18 1.390(9) .
C17 H17 0.9300 .
C18 C19 1.390(9) .
C18 C21 1.497(8) .
C19 C20 1.390(9) .
C19 H19 0.9300 .
C20 H20 0.9300 .
C21 O7 1.258(7) .
C21 O8 1.286(7) .
C21 Cd1 2.693(6) 4_544
C22 O10 1.228(8) .
C22 O9 1.292(7) .
C22 C23 1.457(8) .
C22 Cd3 2.725(6) .
C23 C24 1.341(8) .
C23 C28 1.433(7) .
C24 C25 1.373(9) .
C24 H24 0.9300 .
C25 O11 1.347(7) .
C25 C26 1.476(8) .
C26 C27 1.346(8) .
C26 H26 0.9300 .
C27 C28 1.381(9) .
C27 O14 1.442(7) .
C28 H28 0.9300 .
C29 C34 1.365(8) .
C29 C30 1.392(9) .
C29 O11 1.393(6) .
C30 C31 1.393(9) .
C30 H30 0.9300 .
C31 C32 1.396(9) .
C31 H31 0.9300 .
C32 C33 1.375(9) .
C32 C35 1.538(8) .
C33 C34 1.347(8) .
C33 H33 0.9300 .
C34 H34 0.9300 .
C35 O12 1.203(7) .
C35 O13 1.330(7) .
C35 Cd2 2.706(6) 3_565
C36 O14 1.377(7) .
C36 C37 1.390(8) .
C36 C41 1.390(8) .
C37 C38 1.390(9) .
C37 H37 0.9300 .
C38 C39 1.390(8) .
C38 H38 0.9300 .
C39 C40 1.390(8) .
C39 C42 1.492(7) .
C40 C41 1.390(8) .
C40 H40 0.9300 .
C41 H41 0.9300 .
C42 O15 1.236(7) .
C42 O16 1.262(7) .
C42 Cd2 2.721(5) .
C43 O17 1.255(7) .
C43 N1 1.402(7) .
C43 H43 0.9300 .
C44 N1 1.528(8) .
C44 H44A 0.9600 .
C44 H44B 0.9600 .
C44 H44C 0.9600 .
C45 N1 1.482(8) .
C45 H45A 0.9600 .
C45 H45B 0.9600 .
C45 H45C 0.9600 .
C46 O18 1.284(7) .
C46 N2 1.420(9) .
C46 H46 0.9300 .
C47 N2 1.462(9) .
C47 H47A 0.9600 .
C47 H47B 0.9600 .
C47 H47C 0.9600 .
C48 N2 1.504(9) .
C48 H48A 0.9600 .
C48 H48B 0.9600 .
C48 H48C 0.9600 .
C49 N3 1.297(7) .
C49 C50 1.462(9) .
C49 H49 0.9300 .
C50 C51 1.260(10) .
C50 H50 0.9300 .
C51 C52 1.338(8) .
C51 C54 1.564(8) .
C52 C53 1.352(7) .
C52 H52 0.9300 .
C53 N3 1.361(7) .
C53 H53 0.9300 .
C54 C55 1.499(9) .
C54 H54A 0.9700 .
C54 H54B 0.9700 .
C55 C56 1.506(8) .
C55 H55A 0.9700 .
C55 H55B 0.9700 .
C56 C59 1.546(8) .
C56 H56A 0.9700 .
C56 H56B 0.9700 .
C57 N4 1.309(8) .
C57 C58 1.440(8) .
C57 H57 0.9300 .
C58 C59 1.291(9) .
C58 H58 0.9300 .
C59 C60 1.389(9) .
C60 C61 1.465(10) .
C60 H60 0.9300 .
C61 N4 1.331(9) .
C61 H61 0.9300 .
C62 O19 1.287(8) .
C62 N5 1.452(8) .
C62 H62 0.9300 .
C63 N5 1.474(9) .
C63 H63A 0.9600 .
C63 H63B 0.9600 .
C63 H63C 0.9600 .
C64 N5 1.485(9) .
C64 H64A 0.9600 .
C64 H64B 0.9600 .
C64 H64C 0.9600 .
C65 O20 1.279(8) .
C65 N6 1.447(9) .
C65 H65 0.9300 .
C66 N6 1.483(8) .
C66 H66A 0.9600 .
C66 H66B 0.9600 .
C66 H66C 0.9600 .
C67 N6 1.486(10) .
C67 H67A 0.9600 .
C67 H67B 0.9600 .
C67 H67C 0.9600 .
Cd1 O5 2.240(4) 2_675
Cd1 N3 2.308(5) .
Cd1 O8 2.353(4) 4
Cd1 O7 2.384(4) 4
Cd1 O3W 2.441(4) .
Cd1 O4 2.448(4) 2_675
Cd1 O2W 2.450(4) .
Cd1 C21 2.693(6) 4
Cd2 O15 2.241(4) .
Cd2 O13 2.274(4) 3_465
Cd2 N4 2.315(5) 4_544
Cd2 O3W 2.427(4) .
Cd2 O2W 2.430(4) 1_545
Cd2 O12 2.444(4) 3_465
Cd2 O16 2.455(4) .
Cd2 C35 2.706(6) 3_465
Cd3 O1W 2.276(4) .
Cd3 O18 2.320(4) .
Cd3 O10 2.325(4) .
Cd3 O1 2.333(4) .
Cd3 O17 2.376(4) .
Cd3 O9 2.385(4) .
Cd3 O2 2.431(4) .
N4 Cd2 2.315(5) 4
O4 Cd1 2.448(4) 2_674
O5 Cd1 2.240(4) 2_674
O7 Cd1 2.384(4) 4_544
O8 Cd1 2.353(4) 4_544
O12 Cd2 2.444(4) 3_565
O13 Cd2 2.274(4) 3_565
O1W H1W4 0.9599 .
O1W H1W6 0.9600 .
O2W Cd2 2.430(4) 1_565
O2W H2WB 0.8500 .
O2W H2WC 0.8499 .
O3W H3WA 0.8501 .
O3W H3WB 0.8501 .

loop_
_geom_torsion_atom_site_label_1
_geom_torsion_atom_site_label_2
_geom_torsion_atom_site_label_3
_geom_torsion_atom_site_label_4
_geom_torsion
_geom_torsion_site_symmetry_1
_geom_torsion_site_symmetry_4
O1 C1 C2 C3 39.9(9) . .
O2 C1 C2 C3 -148.3(6) . .
O1 C1 C2 C7 -145.1(6) . .
O2 C1 C2 C7 26.7(9) . .
C7 C2 C3 C4 3.6(9) . .
C1 C2 C3 C4 178.5(5) . .
C2 C3 C4 O3 175.9(5) . .
C2 C3 C4 C5 3.2(8) . .
O3 C4 C5 C6 -176.7(5) . .
C3 C4 C5 C6 -3.9(8) . .
C4 C5 C6 C7 -2.4(9) . .
C4 C5 C6 O6 -176.6(5) . .
C5 C6 C7 C2 8.7(9) . .
O6 C6 C7 C2 -177.4(5) . .
C3 C2 C7 C6 -9.3(9) . .
C1 C2 C7 C6 176.0(6) . .
O3 C8 C9 C10 170.3(6) . .
C13 C8 C9 C10 0.0(9) . .
C8 C9 C10 C11 0.0(9) . .
C9 C10 C11 C12 0.0(9) . .
C9 C10 C11 C14 179.9(5) . .
C10 C11 C12 C13 0.0(9) . .
C14 C11 C12 C13 -179.9(5) . .
C11 C12 C13 C8 0.0(9) . .
O3 C8 C13 C12 -171.0(5) . .
C9 C8 C13 C12 0.0(9) . .
C12 C11 C14 O5 7.0(9) . .
C10 C11 C14 O5 -172.9(6) . .
C12 C11 C14 O4 -177.1(5) . .
C10 C11 C14 O4 3.0(9) . .
O6 C15 C16 C17 -173.9(5) . .
C20 C15 C16 C17 0.0(9) . .
C15 C16 C17 C18 0.0(9) . .
C16 C17 C18 C19 0.0(9) . .
C16 C17 C18 C21 -178.4(5) . .
C17 C18 C19 C20 0.0(9) . .
C21 C18 C19 C20 178.4(5) . .
O6 C15 C20 C19 173.2(5) . .
C16 C15 C20 C19 0.0(9) . .
C18 C19 C20 C15 0.0(9) . .
C19 C18 C21 O7 7.9(8) . .
C17 C18 C21 O7 -173.7(5) . .
C19 C18 C21 O8 -171.2(5) . .
C17 C18 C21 O8 7.3(8) . .
C19 C18 C21 Cd1 -178(100) . 4_544
C17 C18 C21 Cd1 0(7) . 4_544
O10 C22 C23 C24 -27.2(8) . .
O9 C22 C23 C24 157.1(6) . .
Cd3 C22 C23 C24 -108(4) . .
O10 C22 C23 C28 154.8(5) . .
O9 C22 C23 C28 -20.9(8) . .
Cd3 C22 C23 C28 74(4) . .
C28 C23 C24 C25 -3.4(9) . .
C22 C23 C24 C25 178.7(6) . .
C23 C24 C25 O11 -175.0(6) . .
C23 C24 C25 C26 -1.0(9) . .
O11 C25 C26 C27 173.9(5) . .
C24 C25 C26 C27 -1.0(7) . .
C25 C26 C27 C28 7.9(8) . .
C25 C26 C27 O14 176.1(4) . .
C26 C27 C28 C23 -11.8(8) . .
O14 C27 C28 C23 -180.0(4) . .
C24 C23 C28 C27 9.3(8) . .
C22 C23 C28 C27 -172.8(5) . .
C34 C29 C30 C31 6.0(10) . .
O11 C29 C30 C31 -174.2(6) . .
C29 C30 C31 C32 -0.7(10) . .
C30 C31 C32 C33 -2.0(10) . .
C30 C31 C32 C35 179.1(6) . .
C31 C32 C33 C34 -0.5(10) . .
C35 C32 C33 C34 178.3(5) . .
C32 C33 C34 C29 6.0(8) . .
C30 C29 C34 C33 -8.6(9) . .
O11 C29 C34 C33 171.6(5) . .
C33 C32 C35 O12 175.5(6) . .
C31 C32 C35 O12 -5.7(9) . .
C33 C32 C35 O13 -3.6(9) . .
C31 C32 C35 O13 175.3(6) . .
C33 C32 C35 Cd2 -4(4) . 3_565
C31 C32 C35 Cd2 175(3) . 3_565
O14 C36 C37 C38 -175.2(6) . .
C41 C36 C37 C38 0.0(9) . .
C36 C37 C38 C39 0.0(9) . .
C37 C38 C39 C40 0.0(9) . .
C37 C38 C39 C42 178.0(6) . .
C38 C39 C40 C41 0.0(9) . .
C42 C39 C40 C41 -178.1(5) . .
C39 C40 C41 C36 0.0(8) . .
O14 C36 C41 C40 175.9(5) . .
C37 C36 C41 C40 0.0(9) . .
C40 C39 C42 O15 -10.4(8) . .
C38 C39 C42 O15 171.5(6) . .
C40 C39 C42 O16 174.5(5) . .
C38 C39 C42 O16 -3.5(8) . .
C40 C39 C42 Cd2 -41(4) . .
C38 C39 C42 Cd2 141(4) . .
N3 C49 C50 C51 -7.3(9) . .
C49 C50 C51 C52 4.0(9) . .
C49 C50 C51 C54 -175.7(5) . .
C50 C51 C52 C53 1.9(9) . .
C54 C51 C52 C53 -178.4(5) . .
C51 C52 C53 N3 -5.1(9) . .
C50 C51 C54 C55 -116.7(6) . .
C52 C51 C54 C55 63.6(7) . .
C51 C54 C55 C56 62.2(6) . .
C54 C55 C56 C59 167.0(5) . .
N4 C57 C58 C59 -12.0(10) . .
C57 C58 C59 C60 8.8(10) . .
C57 C58 C59 C56 -177.9(5) . .
C55 C56 C59 C58 -97.6(7) . .
C55 C56 C59 C60 76.2(7) . .
C58 C59 C60 C61 -6.1(10) . .
C56 C59 C60 C61 -179.7(5) . .
C59 C60 C61 N4 6.4(10) . .
O16 C42 Cd2 O15 178.5(6) . .
C39 C42 Cd2 O15 32(4) . .
O15 C42 Cd2 O13 146.4(5) . 3_465
O16 C42 Cd2 O13 -35.0(7) . 3_465
C39 C42 Cd2 O13 179(100) . 3_465
O15 C42 Cd2 N4 -86.4(4) . 4_544
O16 C42 Cd2 N4 92.2(3) . 4_544
C39 C42 Cd2 N4 -54(4) . 4_544
O15 C42 Cd2 O3W 91.8(4) . .
O16 C42 Cd2 O3W -89.7(3) . .
C39 C42 Cd2 O3W 124(4) . .
O15 C42 Cd2 O2W 6.8(4) . 1_545
O16 C42 Cd2 O2W -174.6(3) . 1_545
C39 C42 Cd2 O2W 39(4) . 1_545
O15 C42 Cd2 O12 179.4(3) . 3_465
O16 C42 Cd2 O12 -2.0(4) . 3_465
C39 C42 Cd2 O12 -148(4) . 3_465
O15 C42 Cd2 O16 -178.5(6) . .
C39 C42 Cd2 O16 -146(4) . .
O15 C42 Cd2 C35 173.0(3) . 3_465
O16 C42 Cd2 C35 -8.4(5) . 3_465
C39 C42 Cd2 C35 -155(4) . 3_465
O10 C22 Cd3 O1W -24.7(4) . .
O9 C22 Cd3 O1W 158.5(3) . .
C23 C22 Cd3 O1W 60(4) . .
O10 C22 Cd3 O18 -108.8(4) . .
O9 C22 Cd3 O18 74.4(3) . .
C23 C22 Cd3 O18 -25(4) . .
O9 C22 Cd3 O10 -176.8(6) . .
C23 C22 Cd3 O10 84(4) . .
O10 C22 Cd3 O1 151.8(7) . .
O9 C22 Cd3 O1 -25.0(10) . .
C23 C22 Cd3 O1 -124(4) . .
O10 C22 Cd3 O17 75.7(4) . .
O9 C22 Cd3 O17 -101.1(3) . .
C23 C22 Cd3 O17 160(4) . .
O10 C22 Cd3 O9 176.8(6) . .
C23 C22 Cd3 O9 -99(4) . .
O10 C22 Cd3 O2 171.4(3) . .
O9 C22 Cd3 O2 -5.4(4) . .
C23 C22 Cd3 O2 -104(4) . .
O17 C43 N1 C45 4.9(10) . .
O17 C43 N1 C44 178.3(6) . .
O18 C46 N2 C47 24.9(9) . .
O18 C46 N2 C48 -152.5(6) . .
C50 C49 N3 C53 4.2(8) . .
C50 C49 N3 Cd1 171.7(4) . .
C52 C53 N3 C49 1.7(9) . .
C52 C53 N3 Cd1 -164.8(5) . .
O5 Cd1 N3 C49 -129.7(4) 2_675 .
O8 Cd1 N3 C49 33.0(5) 4 .
O7 Cd1 N3 C49 89.5(4) 4 .
O3W Cd1 N3 C49 -46.4(4) . .
O4 Cd1 N3 C49 176.3(4) 2_675 .
O2W Cd1 N3 C49 -68.8(9) . .
C21 Cd1 N3 C49 61.2(5) 4 .
O5 Cd1 N3 C53 36.7(5) 2_675 .
O8 Cd1 N3 C53 -160.6(5) 4 .
O7 Cd1 N3 C53 -104.1(5) 4 .
O3W Cd1 N3 C53 120.0(5) . .
O4 Cd1 N3 C53 -17.4(5) 2_675 .
O2W Cd1 N3 C53 97.5(8) . .
C21 Cd1 N3 C53 -132.5(5) 4 .
C58 C57 N4 C61 12.4(9) . .
C58 C57 N4 Cd2 -175.5(4) . 4
C60 C61 N4 C57 -9.8(10) . .
C60 C61 N4 Cd2 177.6(5) . 4
O19 C62 N5 C63 -165.6(6) . .
O19 C62 N5 C64 16.2(10) . .
O20 C65 N6 C66 15.9(11) . .
O20 C65 N6 C67 -159.3(7) . .
O2 C1 O1 Cd3 16.9(6) . .
C2 C1 O1 Cd3 -170.7(5) . .
O1W Cd3 O1 C1 -171.2(4) . .
O18 Cd3 O1 C1 -87.0(4) . .
O10 Cd3 O1 C1 146.1(5) . .
O17 Cd3 O1 C1 89.6(4) . .
O9 Cd3 O1 C1 -6.3(5) . .
O2 Cd3 O1 C1 -9.9(3) . .
C22 Cd3 O1 C1 12.1(9) . .
O1 C1 O2 Cd3 -16.1(6) . .
C2 C1 O2 Cd3 171.8(6) . .
O1W Cd3 O2 C1 37.1(4) . .
O18 Cd3 O2 C1 108.7(4) . .
O10 Cd3 O2 C1 -159.4(3) . .
O1 Cd3 O2 C1 9.5(3) . .
O17 Cd3 O2 C1 -68.7(4) . .
O9 Cd3 O2 C1 -168.2(3) . .
C22 Cd3 O2 C1 -165.6(4) . .
C5 C4 O3 C8 -126.9(6) . .
C3 C4 O3 C8 60.5(8) . .
C9 C8 O3 C4 36.6(9) . .
C13 C8 O3 C4 -152.8(6) . .
O5 C14 O4 Cd1 -2.0(5) . 2_674
C11 C14 O4 Cd1 -178.4(5) . 2_674
O4 C14 O5 Cd1 2.3(5) . 2_674
C11 C14 O5 Cd1 178.4(5) . 2_674
C16 C15 O6 C6 -173.8(5) . .
C20 C15 O6 C6 12.7(8) . .
C7 C6 O6 C15 63.2(8) . .
C5 C6 O6 C15 -122.2(5) . .
O8 C21 O7 Cd1 -1.5(6) . 4_544
C18 C21 O7 Cd1 179.5(5) . 4_544
O7 C21 O8 Cd1 1.5(6) . 4_544
C18 C21 O8 Cd1 -179.5(4) . 4_544
O10 C22 O9 Cd3 -3.1(6) . .
C23 C22 O9 Cd3 172.7(5) . .
O1W Cd3 O9 C22 -28.0(4) . .
O18 Cd3 O9 C22 -103.9(3) . .
O10 Cd3 O9 C22 1.8(3) . .
O1 Cd3 O9 C22 172.2(3) . .
O17 Cd3 O9 C22 82.5(3) . .
O2 Cd3 O9 C22 175.1(3) . .
O9 C22 O10 Cd3 3.2(6) . .
C23 C22 O10 Cd3 -172.5(5) . .
O1W Cd3 O10 C22 156.0(4) . .
O18 Cd3 O10 C22 73.1(4) . .
O1 Cd3 O10 C22 -160.8(5) . .
O17 Cd3 O10 C22 -105.0(4) . .
O9 Cd3 O10 C22 -1.9(3) . .
O2 Cd3 O10 C22 -12.6(5) . .
C24 C25 O11 C29 -62.4(8) . .
C26 C25 O11 C29 123.5(5) . .
C34 C29 O11 C25 145.2(6) . .
C30 C29 O11 C25 -34.6(8) . .
O13 C35 O12 Cd2 -0.9(6) . 3_565
C32 C35 O12 Cd2 -179.9(6) . 3_565
O12 C35 O13 Cd2 1.0(6) . 3_565
C32 C35 O13 Cd2 -180.0(5) . 3_565
C37 C36 O14 C27 -6.9(9) . .
C41 C36 O14 C27 177.6(5) . .
C26 C27 O14 C36 123.3(5) . .
C28 C27 O14 C36 -67.6(7) . .
O16 C42 O15 Cd2 -1.5(6) . .
C39 C42 O15 Cd2 -176.6(5) . .
O13 Cd2 O15 C42 -146.9(5) 3_465 .
N4 Cd2 O15 C42 96.0(4) 4_544 .
O3W Cd2 O15 C42 -87.2(4) . .
O2W Cd2 O15 C42 -173.6(4) 1_545 .
O12 Cd2 O15 C42 -0.8(5) 3_465 .
O16 Cd2 O15 C42 0.8(3) . .
C35 Cd2 O15 C42 -16.8(8) 3_465 .
O15 C42 O16 Cd2 1.3(5) . .
C39 C42 O16 Cd2 176.5(5) . .
O15 Cd2 O16 C42 -0.8(3) . .
O13 Cd2 O16 C42 166.4(3) 3_465 .
N4 Cd2 O16 C42 -91.0(3) 4_544 .
O3W Cd2 O16 C42 89.1(3) . .
O2W Cd2 O16 C42 7.5(4) 1_545 .
O12 Cd2 O16 C42 178.1(3) 3_465 .
C35 Cd2 O16 C42 173.9(3) 3_465 .
N1 C43 O17 Cd3 -158.0(6) . .
O1W Cd3 O17 C43 -46.9(5) . .
O18 Cd3 O17 C43 68.6(14) . .
O10 Cd3 O17 C43 -127.7(5) . .
O1 Cd3 O17 C43 38.1(4) . .
O9 Cd3 O17 C43 178.4(4) . .
O2 Cd3 O17 C43 91.0(5) . .
C22 Cd3 O17 C43 -153.5(5) . .
N2 C46 O18 Cd3 -149.5(5) . .
O1W Cd3 O18 C46 -53.4(4) . .
O10 Cd3 O18 C46 26.8(5) . .
O1 Cd3 O18 C46 -139.5(4) . .
O17 Cd3 O18 C46 -169.7(11) . .
O9 Cd3 O18 C46 79.6(5) . .
O2 Cd3 O18 C46 167.6(5) . .
C22 Cd3 O18 C46 52.2(5) . .
O5 Cd1 O2W Cd2 -95.41(18) 2_675 1_565
N3 Cd1 O2W Cd2 -157.0(6) . 1_565
O8 Cd1 O2W Cd2 100.47(19) 4 1_565
O7 Cd1 O2W Cd2 44.09(18) 4 1_565
O3W Cd1 O2W Cd2 -179.6(2) . 1_565
O4 Cd1 O2W Cd2 -41.42(18) 2_675 1_565
C21 Cd1 O2W Cd2 71.9(2) 4 1_565
O15 Cd2 O3W Cd1 95.6(2) . .
O13 Cd2 O3W Cd1 -98.2(2) 3_465 .
N4 Cd2 O3W Cd1 -138(2) 4_544 .
O2W Cd2 O3W Cd1 179.9(2) 1_545 .
O12 Cd2 O3W Cd1 -42.5(2) 3_465 .
O16 Cd2 O3W Cd1 41.3(2) . .
C35 Cd2 O3W Cd1 -68.8(2) 3_465 .
C42 Cd2 O3W Cd1 69.0(2) . .
O5 Cd1 O3W Cd2 -83.4(2) 2_675 .
N3 Cd1 O3W Cd2 -174.6(2) . .
O8 Cd1 O3W Cd2 90.0(2) 4 .
O7 Cd1 O3W Cd2 80.5(3) 4 .
O4 Cd1 O3W Cd2 -80.0(3) 2_675 .
O2W Cd1 O3W Cd2 0.67(17) . .
C21 Cd1 O3W Cd2 85.6(2) 4 .
